data_7224362
loop_
_publ_author_name
'Li, Xingjun'
'Jiang, Feilong'
'Chen, Lian'
'Wu, Mingyan'
'Lu, Shan'
'Pang, Jiandong'
'Zhou, Kang'
'Chen, Xueyuan'
'Hong, Maochun'

_publ_section_title
;
 Two microporous metal--organic frameworks constructed from trinuclear
 cobalt(ii) and cadmium(ii) cluster subunits
;
_journal_issue 13
_journal_name_full CrystEngComm
_journal_page_first 2239
_journal_paper_doi 10.1039/C6CE00141F
_journal_volume 18
_journal_year 2016
_chemical_formula_moiety 'C80 H48 Co3 N4 O16'
_chemical_formula_sum 'C80 H48 Co3 N4 O16'
_chemical_formula_weight 1498.01
_chemical_name_systematic
; 
 ? 
;
_space_group_IT_number 15
_symmetry_cell_setting monoclinic
_symmetry_space_group_name_Hall '-C 2yc'
_symmetry_space_group_name_H-M 'C 1 2/c 1'
_atom_sites_solution_hydrogens geom
_atom_sites_solution_primary direct
_atom_sites_solution_secondary difmap
_audit_creation_method SHELXL-97
_audit_update_record
;
2015-11-05 deposited with the CCDC.
2016-02-22 downloaded from the CCDC.
;
_cell_angle_alpha 90.00
_cell_angle_beta 104.201(3)
_cell_angle_gamma 90.00
_cell_formula_units_Z 4
_cell_length_a 40.2669(10)
_cell_length_b 13.9032(5)
_cell_length_c 25.9948(9)
_cell_measurement_reflns_used 6974
_cell_measurement_temperature 100(2)
_cell_measurement_theta_max 3.6750
_cell_measurement_theta_min 70.4650
_cell_volume 14108.2(8)
_computing_cell_refinement 'CrystalClear (Rigaku Inc., 2007)'
_computing_data_collection 'CrystalClear (Rigaku Inc., 2007)'
_computing_data_reduction 'CrystalClear (Rigaku Inc., 2007)'
_computing_molecular_graphics 'Bruker SHELXTL'
_computing_publication_material 'Bruker SHELXTL'
_computing_structure_refinement 'SHELXL-97 (Sheldrick, 1997)'
_computing_structure_solution 'SHELXS-97 (Sheldrick, 1990)'
_diffrn_ambient_temperature 100(2)
_diffrn_measured_fraction_theta_full 0.962
_diffrn_measured_fraction_theta_max 0.962
_diffrn_measurement_device_type CCD_Profile_fitting
_diffrn_measurement_method '\w scan'
_diffrn_radiation_monochromator graphite
_diffrn_radiation_source 'fine-focus sealed tube'
_diffrn_radiation_type CuK\a
_diffrn_radiation_wavelength 1.54184
_diffrn_reflns_av_R_equivalents 0.0000
_diffrn_reflns_av_sigmaI/netI 0.0430
_diffrn_reflns_limit_h_max 47
_diffrn_reflns_limit_h_min -50
_diffrn_reflns_limit_k_max 17
_diffrn_reflns_limit_k_min 0
_diffrn_reflns_limit_l_max 32
_diffrn_reflns_limit_l_min 0
_diffrn_reflns_number 14179
_diffrn_reflns_theta_full 75.95
_diffrn_reflns_theta_max 75.95
_diffrn_reflns_theta_min 3.37
_exptl_absorpt_coefficient_mu 3.033
_exptl_absorpt_correction_T_max 0.5822
_exptl_absorpt_correction_T_min 0.3124
_exptl_absorpt_correction_type multi-scan
_exptl_absorpt_process_details 'Sphere (Rigaku CrystalClear)'
_exptl_crystal_colour orange
_exptl_crystal_density_diffrn 0.705
_exptl_crystal_density_method 'not measured'
_exptl_crystal_description prism
_exptl_crystal_F_000 3060
_exptl_crystal_size_max 0.50
_exptl_crystal_size_mid 0.35
_exptl_crystal_size_min 0.20
_platon_squeeze_details
;
;
_refine_diff_density_max 0.245
_refine_diff_density_min -0.294
_refine_diff_density_rms 0.032
_refine_ls_extinction_method none
_refine_ls_goodness_of_fit_ref 1.023
_refine_ls_hydrogen_treatment mixed
_refine_ls_matrix_type full
_refine_ls_number_parameters 466
_refine_ls_number_reflns 14179
_refine_ls_number_restraints 0
_refine_ls_restrained_S_all 1.023
_refine_ls_R_factor_all 0.0539
_refine_ls_R_factor_gt 0.0393
_refine_ls_shift/su_max 0.002
_refine_ls_shift/su_mean 0.000
_refine_ls_structure_factor_coef Fsqd
_refine_ls_weighting_details 'calc w=1/[\s^2^(Fo^2^)+(0.0300P)^2^+0.0000P] where P=(Fo^2^+2Fc^2^)/3'
_refine_ls_weighting_scheme calc
_refine_ls_wR_factor_gt 0.0862
_refine_ls_wR_factor_ref 0.0887
_reflns_number_gt 8471
_reflns_number_total 14179
_reflns_threshold_expression >2sigma(I)
_cod_data_source_file c6ce00141f2.cif
_cod_data_source_block complex-1
_cod_depositor_comments
;
The following automatic conversions were performed:

'_exptl_absorpt_correction_type' value 'Multi-scan' changed to
'multi-scan' according to
/usr/data/users/saulius/crontab/automatic-downloads/rss-feeds/RSC/lib/dictionaries/cif_core.dic
dictionary named 'cif_core.dic' version 2.4.2 from 2011-04-26.

Automatic conversion script
Id: cif_fix_values 4268 2015-11-12 08:31:59Z antanas 

 Adding full bibliography for 7224362--7224363.cif.
;
_cod_original_sg_symbol_H-M C2/c
_cod_database_code 7224362

loop_
_symmetry_equiv_pos_as_xyz
'x, y, z'
'-x, y, -z+1/2'
'x+1/2, y+1/2, z'
'-x+1/2, y+1/2, -z+1/2'
'-x, -y, -z'
'x, -y, z-1/2'
'-x+1/2, -y+1/2, -z'
'x+1/2, -y+1/2, z-1/2'

loop_
_atom_site_label
_atom_site_type_symbol
_atom_site_fract_x
_atom_site_fract_y
_atom_site_fract_z
_atom_site_U_iso_or_equiv
_atom_site_adp_type
_atom_site_occupancy
_atom_site_symmetry_multiplicity
_atom_site_calc_flag
_atom_site_refinement_flags
Co2 Co 0.7500 0.7500 0.5000 0.04688(10) Uani 1 2 d S
Co1 Co 0.794246(7) 0.52614(2) 0.538034(13) 0.05879(9) Uani 1 1 d .
O7 O 0.30269(2) 0.17860(9) 0.51551(5) 0.0572(3) Uani 1 1 d .
O4 O 0.72977(3) 0.37814(10) 0.96317(7) 0.0801(5) Uani 1 1 d .
O8 O 0.33858(3) 0.11303(11) 0.58444(6) 0.0814(5) Uani 1 1 d .
O1 O 0.74125(4) 0.69880(12) 0.57148(6) 0.0878(5) Uani 1 1 d .
O6 O 0.31042(3) 0.88653(10) 0.57172(6) 0.0767(4) Uani 1 1 d .
O3 O 0.75969(3) 0.51221(10) 0.96760(5) 0.0686(4) Uani 1 1 d .
O2 O 0.76347(3) 0.54981(11) 0.59016(6) 0.0786(4) Uani 1 1 d .
O5 O 0.33936(3) 0.93775(11) 0.51564(7) 0.0844(5) Uani 1 1 d .
N1 N 0.40933(4) 0.52539(13) 0.58247(10) 0.1038(8) Uani 1 1 d .
N2 N 0.65931(3) 0.55971(15) 0.73845(7) 0.0841(6) Uani 1 1 d .
C11 C 0.71438(4) 0.48711(14) 0.89140(8) 0.0563(5) Uani 1 1 d .
C33 C 0.36340(4) 0.42854(15) 0.52971(10) 0.0798(7) Uani 1 1 d .
H33 H 0.3581 0.4794 0.5046 0.096 Uiso 1 1 calc R
C34 C 0.39078(4) 0.61373(16) 0.57358(11) 0.0890(8) Uani 1 1 d .
C27 C 0.39051(4) 0.43767(15) 0.57378(11) 0.0837(8) Uani 1 1 d .
C24 C 0.44487(4) 0.52641(17) 0.60598(12) 0.0954(9) Uani 1 1 d .
C12 C 0.73661(4) 0.45703(15) 0.94541(8) 0.0615(5) Uani 1 1 d .
C8 C 0.67599(4) 0.53526(17) 0.79084(8) 0.0705(6) Uani 1 1 d .
C35 C 0.36176(4) 0.62470(15) 0.59143(9) 0.0750(6) Uani 1 1 d .
H35 H 0.3542 0.5738 0.6101 0.090 Uiso 1 1 calc R
C2 C 0.72132(4) 0.60227(15) 0.63188(8) 0.0618(5) Uani 1 1 d .
C37 C 0.35411(4) 0.78376(15) 0.55620(9) 0.0704(6) Uani 1 1 d .
C7 C 0.72876(4) 0.53046(15) 0.67006(8) 0.0651(5) Uani 1 1 d .
H7 H 0.7483 0.4910 0.6724 0.078 Uiso 1 1 calc R
C32 C 0.34390(4) 0.34533(15) 0.52208(9) 0.0679(6) Uani 1 1 d .
H32 H 0.3252 0.3393 0.4918 0.081 Uiso 1 1 calc R
C5 C 0.68005(4) 0.57313(17) 0.70184(8) 0.0691(6) Uani 1 1 d .
C29 C 0.37967(4) 0.27984(16) 0.60197(10) 0.0793(7) Uani 1 1 d .
H29 H 0.3859 0.2281 0.6263 0.095 Uiso 1 1 calc R
C15 C 0.62362(4) 0.54343(18) 0.71841(10) 0.0789(7) Uani 1 1 d .
C13 C 0.68746(4) 0.42931(15) 0.86566(9) 0.0683(6) Uani 1 1 d .
H13 H 0.6822 0.3725 0.8824 0.082 Uiso 1 1 calc R
C39 C 0.38373(5) 0.77277(16) 0.53724(11) 0.0876(7) Uani 1 1 d .
H39 H 0.3910 0.8235 0.5181 0.105 Uiso 1 1 calc R
C25 C 0.45910(4) 0.59660(16) 0.64181(11) 0.0873(8) Uani 1 1 d .
H25 H 0.4450 0.6452 0.6510 0.105 Uiso 1 1 calc R
C10 C 0.72150(4) 0.57039(15) 0.86795(8) 0.0650(5) Uani 1 1 d .
H10 H 0.7397 0.6105 0.8860 0.078 Uiso 1 1 calc R
C6 C 0.70853(4) 0.51549(15) 0.70426(8) 0.0674(6) Uani 1 1 d .
H6 H 0.7139 0.4655 0.7298 0.081 Uiso 1 1 calc R
C30 C 0.35160(4) 0.27015(14) 0.55888(9) 0.0668(6) Uani 1 1 d .
C1 C 0.74355(5) 0.61882(18) 0.59426(8) 0.0726(6) Uani 1 1 d .
C9 C 0.70234(5) 0.59628(16) 0.81822(9) 0.0728(6) Uani 1 1 d .
H9 H 0.7069 0.6550 0.8026 0.087 Uiso 1 1 calc R
C26 C 0.49429(4) 0.59656(16) 0.66469(10) 0.0832(7) Uani 1 1 d .
H26 H 0.5037 0.6462 0.6890 0.100 Uiso 1 1 calc R
C28 C 0.39875(4) 0.36371(17) 0.61003(11) 0.0930(8) Uani 1 1 d .
H28 H 0.4174 0.3703 0.6403 0.112 Uiso 1 1 calc R
C31 C 0.33013(4) 0.18362(15) 0.55290(9) 0.0650(5) Uani 1 1 d .
C36 C 0.34346(4) 0.70994(15) 0.58232(9) 0.0685(6) Uani 1 1 d .
H36 H 0.3232 0.7168 0.5945 0.082 Uiso 1 1 calc R
C23 C 0.46592(5) 0.45594(18) 0.59331(13) 0.1156(11) Uani 1 1 d .
H23 H 0.4564 0.4069 0.5686 0.139 Uiso 1 1 calc R
C4 C 0.67245(5) 0.64481(18) 0.66382(9) 0.0833(7) Uani 1 1 d .
H4 H 0.6528 0.6840 0.6613 0.100 Uiso 1 1 calc R
C16 C 0.61098(5) 0.5060(2) 0.66855(11) 0.1005(9) Uani 1 1 d .
H16 H 0.6263 0.4853 0.6483 0.121 Uiso 1 1 calc R
C40 C 0.40211(5) 0.68945(17) 0.54629(12) 0.0953(9) Uani 1 1 d .
H40 H 0.4224 0.6826 0.5343 0.114 Uiso 1 1 calc R
C20 C 0.60142(5) 0.57097(18) 0.74917(10) 0.0840(7) Uani 1 1 d .
H20 H 0.6100 0.5944 0.7843 0.101 Uiso 1 1 calc R
C3 C 0.69301(5) 0.65957(17) 0.63005(8) 0.0781(6) Uani 1 1 d .
H3 H 0.6878 0.7102 0.6048 0.094 Uiso 1 1 calc R
C14 C 0.66802(4) 0.45426(16) 0.81512(9) 0.0712(6) Uani 1 1 d .
H14 H 0.6493 0.4150 0.7977 0.085 Uiso 1 1 calc R
C21 C 0.51553(4) 0.52785(17) 0.65343(12) 0.0919(8) Uani 1 1 d .
C17 C 0.57546(5) 0.4982(2) 0.64738(12) 0.1053(10) Uani 1 1 d .
H17 H 0.5668 0.4725 0.6128 0.126 Uiso 1 1 calc R
C38 C 0.33340(5) 0.87492(15) 0.54693(10) 0.0694(6) Uani 1 1 d .
C22 C 0.50056(5) 0.45687(18) 0.61650(13) 0.1140(11) Uani 1 1 d .
H22 H 0.5147 0.4083 0.6073 0.137 Uiso 1 1 calc R
C18 C 0.55290(5) 0.52834(18) 0.67750(12) 0.0874(7) Uani 1 1 d .
C19 C 0.56636(5) 0.56337(18) 0.72723(11) 0.0848(7) Uani 1 1 d .
H19 H 0.5511 0.5835 0.7478 0.102 Uiso 1 1 calc R

loop_
_atom_site_aniso_label
_atom_site_aniso_U_11
_atom_site_aniso_U_22
_atom_site_aniso_U_33
_atom_site_aniso_U_23
_atom_site_aniso_U_13
_atom_site_aniso_U_12
Co2 0.03762(17) 0.0474(2) 0.0545(2) 0.0054(2) 0.00924(15) -0.00373(17)
Co1 0.05087(15) 0.05457(18) 0.0700(2) 0.00831(16) 0.01307(13) 0.00297(14)
O7 0.0348(5) 0.0634(8) 0.0695(8) -0.0016(7) 0.0052(5) -0.0021(5)
O4 0.0409(6) 0.0702(10) 0.1228(13) 0.0353(9) 0.0076(7) 0.0060(6)
O8 0.0567(7) 0.0647(10) 0.1051(12) 0.0076(9) -0.0138(8) -0.0013(7)
O1 0.1189(12) 0.0794(11) 0.0795(10) 0.0290(9) 0.0519(9) 0.0201(9)
O6 0.0604(7) 0.0573(9) 0.1120(12) 0.0097(8) 0.0205(8) 0.0068(7)
O3 0.0587(7) 0.0734(10) 0.0704(9) 0.0049(7) 0.0098(6) -0.0023(7)
O2 0.0786(9) 0.0908(12) 0.0737(10) 0.0239(8) 0.0327(8) 0.0230(8)
O5 0.0645(8) 0.0740(11) 0.1106(13) 0.0164(9) 0.0134(8) 0.0024(7)
N1 0.0323(7) 0.0604(11) 0.203(2) -0.0114(14) -0.0010(10) -0.0026(8)
N2 0.0314(7) 0.1399(19) 0.0785(12) 0.0201(12) 0.0087(8) -0.0045(9)
C11 0.0368(8) 0.0615(12) 0.0731(12) 0.0033(10) 0.0180(8) 0.0024(8)
C33 0.0448(10) 0.0578(13) 0.135(2) -0.0035(13) 0.0183(12) 0.0004(9)
C34 0.0327(8) 0.0558(13) 0.165(3) -0.0049(15) -0.0024(12) -0.0001(9)
C27 0.0303(8) 0.0556(13) 0.157(2) -0.0076(14) 0.0076(11) 0.0015(8)
C24 0.0342(9) 0.0617(14) 0.180(3) -0.0121(17) 0.0060(12) 0.0000(9)
C12 0.0425(9) 0.0616(13) 0.0838(14) 0.0101(11) 0.0221(9) 0.0105(9)
C8 0.0333(8) 0.1006(17) 0.0780(14) 0.0140(13) 0.0145(9) -0.0017(10)
C35 0.0394(9) 0.0617(13) 0.1139(18) 0.0050(12) -0.0002(10) -0.0030(9)
C2 0.0508(9) 0.0743(14) 0.0588(12) 0.0211(10) 0.0106(8) 0.0091(9)
C37 0.0368(8) 0.0622(13) 0.1038(17) 0.0016(12) 0.0013(9) -0.0026(8)
C7 0.0466(9) 0.0744(14) 0.0721(13) 0.0182(11) 0.0101(9) 0.0136(9)
C32 0.0375(8) 0.0669(13) 0.0980(16) -0.0110(12) 0.0142(9) -0.0031(9)
C5 0.0362(8) 0.0991(17) 0.0664(13) 0.0193(12) 0.0020(8) -0.0026(9)
C29 0.0374(9) 0.0672(14) 0.1219(19) -0.0022(13) -0.0026(10) 0.0035(9)
C15 0.0367(9) 0.1018(19) 0.0963(17) 0.0098(14) 0.0130(10) -0.0023(10)
C13 0.0418(9) 0.0681(13) 0.0974(16) 0.0126(12) 0.0220(10) -0.0025(9)
C39 0.0507(10) 0.0688(16) 0.141(2) 0.0010(15) 0.0184(12) -0.0097(10)
C25 0.0350(9) 0.0592(13) 0.161(2) 0.0026(15) 0.0105(12) 0.0015(9)
C10 0.0448(9) 0.0745(14) 0.0765(14) 0.0072(11) 0.0165(9) -0.0066(9)
C6 0.0470(9) 0.0842(15) 0.0690(13) 0.0289(11) 0.0106(9) 0.0069(9)
C30 0.0367(8) 0.0559(13) 0.1002(16) -0.0059(11) 0.0025(9) 0.0046(8)
C1 0.0721(12) 0.0836(17) 0.0634(13) 0.0153(12) 0.0187(10) 0.0091(12)
C9 0.0546(10) 0.0835(16) 0.0830(15) 0.0191(12) 0.0221(10) -0.0106(10)
C26 0.0386(9) 0.0715(15) 0.134(2) -0.0057(14) 0.0110(11) -0.0030(9)
C28 0.0377(9) 0.0742(16) 0.148(2) -0.0131(16) -0.0142(12) 0.0053(10)
C31 0.0423(9) 0.0593(13) 0.0922(15) -0.0075(12) 0.0145(10) 0.0005(9)
C36 0.0410(9) 0.0563(12) 0.1016(16) 0.0054(12) 0.0049(10) 0.0003(9)
C23 0.0409(10) 0.0779(18) 0.212(3) -0.0380(19) 0.0010(14) -0.0010(10)
C4 0.0509(10) 0.116(2) 0.0780(15) 0.0250(14) 0.0069(10) 0.0297(12)
C16 0.0359(9) 0.138(3) 0.124(2) -0.0274(18) 0.0133(12) 0.0032(12)
C40 0.0462(10) 0.0710(16) 0.170(3) -0.0008(17) 0.0291(13) -0.0021(10)
C20 0.0442(10) 0.113(2) 0.0931(17) 0.0132(15) 0.0145(10) 0.0024(11)
C3 0.0730(12) 0.0933(17) 0.0674(13) 0.0303(12) 0.0159(11) 0.0315(12)
C14 0.0335(8) 0.0822(16) 0.0960(16) 0.0120(13) 0.0121(9) -0.0071(9)
C21 0.0320(8) 0.0759(15) 0.159(2) -0.0142(17) 0.0071(11) 0.0017(10)
C17 0.0379(10) 0.128(2) 0.143(2) -0.0393(19) 0.0078(12) 0.0012(11)
C38 0.0540(11) 0.0521(12) 0.0950(16) 0.0085(12) 0.0048(11) -0.0034(9)
C22 0.0405(10) 0.0846(19) 0.206(3) -0.032(2) 0.0100(15) 0.0038(11)
C18 0.0372(9) 0.0809(16) 0.140(2) -0.0019(16) 0.0140(12) -0.0002(10)
C19 0.0429(10) 0.1007(19) 0.112(2) 0.0046(15) 0.0213(12) 0.0018(11)

loop_
_atom_type_symbol
_atom_type_description
_atom_type_scat_dispersion_real
_atom_type_scat_dispersion_imag
_atom_type_scat_source
C C 0.0181 0.0091 'International Tables Vol C Tables 4.2.6.8 and 6.1.1.4'
H H 0.0000 0.0000 'International Tables Vol C Tables 4.2.6.8 and 6.1.1.4'
Co Co -2.3653 3.6143 'International Tables Vol C Tables 4.2.6.8 and 6.1.1.4'
N N 0.0311 0.0180 'International Tables Vol C Tables 4.2.6.8 and 6.1.1.4'
O O 0.0492 0.0322 'International Tables Vol C Tables 4.2.6.8 and 6.1.1.4'

loop_
_geom_angle_atom_site_label_1
_geom_angle_atom_site_label_2
_geom_angle_atom_site_label_3
_geom_angle
_geom_angle_site_symmetry_1
_geom_angle_site_symmetry_3
O4 Co2 O4 180.000(1) 6_565 4_656
O4 Co2 O1 89.16(7) 6_565 .
O4 Co2 O1 90.84(7) 4_656 .
O4 Co2 O1 90.84(7) 6_565 7_666
O4 Co2 O1 89.16(7) 4_656 7_666
O1 Co2 O1 180.000(1) . 7_666
O4 Co2 O7 92.79(4) 6_565 5_666
O4 Co2 O7 87.21(4) 4_656 5_666
O1 Co2 O7 87.33(5) . 5_666
O1 Co2 O7 92.67(5) 7_666 5_666
O4 Co2 O7 87.21(4) 6_565 3
O4 Co2 O7 92.79(4) 4_656 3
O1 Co2 O7 92.67(5) . 3
O1 Co2 O7 87.33(5) 7_666 3
O7 Co2 O7 180.000(1) 5_666 3
O2 Co1 O3 103.77(6) . 6_565
O2 Co1 O6 92.68(6) . 3_545
O3 Co1 O6 101.33(6) 6_565 3_545
O2 Co1 O8 95.01(6) . 3
O3 Co1 O8 151.99(6) 6_565 3
O6 Co1 O8 98.31(5) 3_545 3
O2 Co1 O7 99.99(5) . 3
O3 Co1 O7 97.11(5) 6_565 3
O6 Co1 O7 154.44(5) 3_545 3
O8 Co1 O7 58.76(5) 3 3
O2 Co1 O5 148.81(6) . 3_545
O3 Co1 O5 92.19(5) 6_565 3_545
O6 Co1 O5 57.57(5) 3_545 3_545
O8 Co1 O5 81.68(5) 3 3_545
O7 Co1 O5 104.47(5) 3 3_545
C31 O7 Co1 90.64(12) . 3_445
C31 O7 Co2 134.40(12) . 3_445
Co1 O7 Co2 105.20(4) 3_445 3_445
C12 O4 Co2 145.34(11) . 4_646
C31 O8 Co1 90.98(11) . 3_445
C1 O1 Co2 135.30(15) . .
C38 O6 Co1 95.38(12) . 3_455
C12 O3 Co1 121.12(13) . 6_566
C1 O2 Co1 131.65(14) . .
C38 O5 Co1 85.54(13) . 3_455
C24 N1 C27 121.37(18) . .
C24 N1 C34 119.77(18) . .
C27 N1 C34 118.32(14) . .
C8 N2 C15 121.13(17) . .
C8 N2 C5 117.40(14) . .
C15 N2 C5 118.80(18) . .
C10 C11 C13 120.01(19) . .
C10 C11 C12 120.06(17) . .
C13 C11 C12 119.93(18) . .
C27 C33 C32 120.1(2) . .
C35 C34 C40 119.8(2) . .
C35 C34 N1 119.9(2) . .
C40 C34 N1 120.3(2) . .
C28 C27 C33 120.5(2) . .
C28 C27 N1 120.0(2) . .
C33 C27 N1 119.5(2) . .
C25 C24 C23 119.02(18) . .
C25 C24 N1 120.7(2) . .
C23 C24 N1 120.3(2) . .
O3 C12 O4 125.7(2) . .
O3 C12 C11 117.65(18) . .
O4 C12 C11 116.65(18) . .
C14 C8 N2 122.4(2) . .
C14 C8 C9 119.76(19) . .
N2 C8 C9 117.8(2) . .
C34 C35 C36 120.0(2) . .
C3 C2 C7 118.09(19) . .
C3 C2 C1 120.63(19) . .
C7 C2 C1 121.28(17) . .
C36 C37 C39 119.5(2) . .
C36 C37 C38 119.14(19) . .
C39 C37 C38 121.3(2) . .
C6 C7 C2 121.21(17) . .
C33 C32 C30 120.21(19) . .
C4 C5 C6 118.93(19) . .
C4 C5 N2 120.55(18) . .
C6 C5 N2 120.51(19) . .
C28 C29 C30 121.0(2) . .
C16 C15 C20 120.32(18) . .
C16 C15 N2 120.9(2) . .
C20 C15 N2 118.7(2) . .
C11 C13 C14 120.16(19) . .
C40 C39 C37 120.2(2) . .
C24 C25 C26 120.0(2) . .
C11 C10 C9 120.44(19) . .
C7 C6 C5 120.16(19) . .
C29 C30 C32 118.61(19) . .
C29 C30 C31 120.5(2) . .
C32 C30 C31 120.92(17) . .
O1 C1 O2 127.2(2) . .
O1 C1 C2 117.3(2) . .
O2 C1 C2 115.4(2) . .
C10 C9 C8 119.7(2) . .
C21 C26 C25 122.3(2) . .
C27 C28 C29 119.6(2) . .
O8 C31 O7 119.46(17) . .
O8 C31 C30 120.48(17) . .
O7 C31 C30 120.06(19) . .
C37 C36 C35 120.8(2) . .
C22 C23 C24 120.1(2) . .
C3 C4 C5 120.40(19) . .
C15 C16 C17 120.3(2) . .
C39 C40 C34 119.6(2) . .
C19 C20 C15 118.3(2) . .
C4 C3 C2 121.2(2) . .
C8 C14 C13 119.82(18) . .
C26 C21 C22 116.94(18) . .
C26 C21 C18 122.2(2) . .
C22 C21 C18 120.9(2) . .
C18 C17 C16 119.7(3) . .
O5 C38 O6 121.50(19) . .
O5 C38 C37 120.2(2) . .
O6 C38 C37 118.26(19) . .
C23 C22 C21 121.6(2) . .
C19 C18 C17 118.37(19) . .
C19 C18 C21 121.9(2) . .
C17 C18 C21 119.6(3) . .
C18 C19 C20 122.9(2) . .

loop_
_geom_bond_atom_site_label_1
_geom_bond_atom_site_label_2
_geom_bond_distance
_geom_bond_site_symmetry_2
Co2 O4 2.0909(13) 6_565
Co2 O4 2.0909(13) 4_656
Co2 O1 2.0987(14) .
Co2 O1 2.0987(14) 7_666
Co2 O7 2.2870(10) 5_666
Co2 O7 2.2870(10) 3
Co1 O2 2.0745(14) .
Co1 O3 2.0791(13) 6_565
Co1 O6 2.1630(14) 3_545
Co1 O8 2.2460(13) 3
Co1 O7 2.2471(13) 3
Co1 O5 2.3808(15) 3_545
O7 C31 1.282(2) .
O7 Co1 2.2471(13) 3_445
O7 Co2 2.2870(10) 3_445
O4 C12 1.247(2) .
O4 Co2 2.0909(13) 4_646
O8 C31 1.271(2) .
O8 Co1 2.2460(13) 3_445
O1 C1 1.252(2) .
O6 C38 1.261(2) .
O6 Co1 2.1630(14) 3_455
O3 C12 1.234(2) .
O3 Co1 2.0791(13) 6_566
O2 C1 1.272(2) .
O5 C38 1.256(2) .
O5 Co1 2.3808(15) 3_455
N1 C24 1.412(2) .
N1 C27 1.424(3) .
N1 C34 1.427(3) .
N2 C8 1.405(3) .
N2 C15 1.421(2) .
N2 C5 1.424(2) .
C11 C10 1.371(3) .
C11 C13 1.383(2) .
C11 C12 1.527(3) .
C33 C27 1.381(3) .
C33 C32 1.385(3) .
C34 C35 1.367(3) .
C34 C40 1.407(3) .
C27 C28 1.379(3) .
C24 C25 1.373(3) .
C24 C23 1.387(3) .
C8 C14 1.367(3) .
C8 C9 1.408(3) .
C35 C36 1.385(3) .
C2 C3 1.382(3) .
C2 C7 1.388(3) .
C2 C1 1.497(3) .
C37 C36 1.357(3) .
C37 C39 1.406(3) .
C37 C38 1.504(3) .
C7 C6 1.361(2) .
C32 C30 1.400(3) .
C5 C4 1.384(3) .
C5 C6 1.388(3) .
C29 C28 1.384(3) .
C29 C30 1.389(3) .
C15 C16 1.373(3) .
C15 C20 1.391(3) .
C13 C14 1.398(3) .
C39 C40 1.364(3) .
C25 C26 1.396(2) .
C10 C9 1.381(3) .
C30 C31 1.467(3) .
C26 C21 1.361(3) .
C23 C22 1.377(3) .
C4 C3 1.362(3) .
C16 C17 1.405(3) .
C20 C19 1.391(2) .
C21 C22 1.405(3) .
C21 C18 1.481(2) .
C17 C18 1.401(3) .
C18 C19 1.363(3) .

loop_
_platon_squeeze_void_nr
_platon_squeeze_void_average_x
_platon_squeeze_void_average_y
_platon_squeeze_void_average_z
_platon_squeeze_void_volume
_platon_squeeze_void_count_electrons
1 -0.005 -0.021 -0.004 8827 2546
